data_7030974
loop_
_publ_author_name
'Sahoo, Dipankar'
'Suriyanarayanan, Ramakirushnan'
'Chandrasekhar, Vadapalli'

_publ_section_title
;
 Di-, tri- and tetranuclear molecular vanadium phosphonates: a chloride
 encapsulated tetranuclear bowl.
;
_journal_issue 28
_journal_name_full 'Dalton transactions (Cambridge, England : 2003)'
_journal_page_first 10898
_journal_page_last 10909
_journal_paper_doi 10.1039/c4dt00720d
_journal_volume 43
_journal_year 2014
_chemical_formula_moiety 'C71 H66 N6 O12 P2 V3'
_chemical_formula_sum 'C71 H66 N6 O12 P2 V3'
_chemical_formula_weight 1410.05
_chemical_name_systematic
;
 ?
;
_space_group_crystal_system trigonal
_space_group_IT_number 148
_space_group_name_Hall '-R 3'
_space_group_name_H-M_alt 'R -3'
_symmetry_space_group_name_Hall '-R 3'
_symmetry_space_group_name_H-M 'R -3 :H'
_atom_sites_solution_hydrogens mixed
_atom_sites_solution_primary direct
_audit_creation_date 2014-04-07
_audit_creation_method
;
Olex2 1.2
(compiled 2013.11.15 svn.r2834 for OlexSys, GUI svn.r4720)
;
_cell_angle_alpha 90
_cell_angle_beta 90
_cell_angle_gamma 120
_cell_formula_units_Z 6
_cell_length_a 17.454(3)
_cell_length_b 17.454(3)
_cell_length_c 45.618(3)
_cell_measurement_reflns_used 2589
_cell_measurement_temperature 293(2)
_cell_measurement_theta_max 25.53
_cell_measurement_theta_min 2.24
_cell_volume 12035(3)
_computing_cell_refinement 'SAINT v6.45A (Bruker, 2003)'
_computing_data_reduction 'SAINT v6.45A (Bruker, 2003)'
_computing_molecular_graphics 'Olex2 (Dolomanov et al., 2009)'
_computing_publication_material 'Olex2 (Dolomanov et al., 2009)'
_computing_structure_refinement 'ShelXL (Sheldrick, 2008)'
_computing_structure_solution 'SIR97 (Burla et al., 2007)'
_diffrn_ambient_temperature 293(2)
_diffrn_measured_fraction_theta_full 0.999
_diffrn_measured_fraction_theta_max 0.999
_diffrn_measurement_device_type 'Bruker APEX-II CCD'
_diffrn_measurement_method '\f and \w scans'
_diffrn_radiation_monochromator graphite
_diffrn_radiation_type MoK\a
_diffrn_radiation_wavelength 0.71069
_diffrn_reflns_av_R_equivalents 0.0952
_diffrn_reflns_av_unetI/netI 0.0846
_diffrn_reflns_Laue_measured_fraction_full 0.999
_diffrn_reflns_Laue_measured_fraction_max 0.999
_diffrn_reflns_limit_h_max 21
_diffrn_reflns_limit_h_min -23
_diffrn_reflns_limit_k_max 23
_diffrn_reflns_limit_k_min -21
_diffrn_reflns_limit_l_max 60
_diffrn_reflns_limit_l_min -38
_diffrn_reflns_number 26835
_diffrn_reflns_point_group_measured_fraction_full 0.999
_diffrn_reflns_point_group_measured_fraction_max 0.999
_diffrn_reflns_theta_full 25.500
_diffrn_reflns_theta_max 25.498
_diffrn_reflns_theta_min 2.237
_diffrn_standards_number 0
_exptl_absorpt_coefficient_mu 0.438
_exptl_absorpt_correction_T_max 1
_exptl_absorpt_correction_T_min 0.587984
_exptl_absorpt_correction_type multi-scan
_exptl_absorpt_process_details
;
SADABS v.2.10 (Bruker,2003) was used for absorption correction.
R(int) was 0.0487 before and 0.0383 after correction.
The Ratio of minimum to maximum transmission is 0.5880.
The \l/2 correction factor is 0.0015.
;
_exptl_crystal_colour brown
_exptl_crystal_colour_primary brown
_exptl_crystal_density_diffrn 1.167
_exptl_crystal_description block
_exptl_crystal_F_000 4374
_exptl_crystal_size_max 0.078
_exptl_crystal_size_mid 0.074
_exptl_crystal_size_min 0.07
_refine_diff_density_max 0.980
_refine_diff_density_min -0.526
_refine_diff_density_rms 0.091
_refine_ls_extinction_method none
_refine_ls_goodness_of_fit_ref 1.055
_refine_ls_hydrogen_treatment mixed
_refine_ls_matrix_type full
_refine_ls_number_parameters 287
_refine_ls_number_reflns 4973
_refine_ls_number_restraints 9
_refine_ls_restrained_S_all 1.065
_refine_ls_R_factor_all 0.0900
_refine_ls_R_factor_gt 0.0669
_refine_ls_shift/su_max 0.001
_refine_ls_shift/su_mean 0.000
_refine_ls_structure_factor_coef Fsqd
_refine_ls_weighting_details 'w=1/[\s^2^(Fo^2^)+(0.1155P)^2^] where P=(Fo^2^+2Fc^2^)/3'
_refine_ls_weighting_scheme calc
_refine_ls_wR_factor_gt 0.1823
_refine_ls_wR_factor_ref 0.1968
_reflns_Friedel_coverage 0.000
_reflns_number_gt 3477
_reflns_number_total 4973
_reflns_threshold_expression 'I > 2\s(I)'
_cod_data_source_file c4dt00720d2.cif
_cod_data_source_block 5
_cod_depositor_comments 'Adding full bibliography for 7030970--7030975.cif.'
_cod_original_cell_volume 12035(4)
_cod_database_code 7030974
_shelxl_version_number 2013-3
_shelx_space_group_comment
;
The symmetry employed for this shelxl refinement is uniquely defined
by the following loop, which should always be used as a source of
symmetry information in preference to the above space-group names.
They are only intended as comments.
;
_olex2_refinement_description
;
1. Fixed Uiso
 At 1.2 times of:
  All C(H) groups
 At 1.5 times of:
  All C(H,H,H) groups, All O(H) groups
2. Restrained distances
 O9-H9
 0.85 with sigma of 0.01
 C33-H9
 1.864079 with sigma of 0.02
 V1-H9
 2.754112 with sigma of 0.02
3. Uiso/Uaniso restraints and constraints
Uanis(C33) \\sim Ueq: with sigma of 0.005 and sigma for terminal atoms of 0.002
4.a Aromatic/amide H refined with riding coordinates:
 C16(H16), C17(H17), C20(H20), C21(H21), C22(H22), C23(H23), C24(H24),
 C25(H25), C26(H26), C27(H27), C28(H28), C29(H29), C30(H30), C31(H31), C32(H32),
  C34(H34), C35(H35), C37(H37)
4.b Idealised Me refined as rotating group:
 C33(H33A,H33B,H33C)
;

loop_
_space_group_symop_operation_xyz
'x, y, z'
'-y, x-y, z'
'-x+y, -x, z'
'x+2/3, y+1/3, z+1/3'
'-y+2/3, x-y+1/3, z+1/3'
'-x+y+2/3, -x+1/3, z+1/3'
'x+1/3, y+2/3, z+2/3'
'-y+1/3, x-y+2/3, z+2/3'
'-x+y+1/3, -x+2/3, z+2/3'
'-x, -y, -z'
'y, -x+y, -z'
'x-y, x, -z'
'-x+2/3, -y+1/3, -z+1/3'
'y+2/3, -x+y+1/3, -z+1/3'
'x-y+2/3, x+1/3, -z+1/3'
'-x+1/3, -y+2/3, -z+2/3'
'y+1/3, -x+y+2/3, -z+2/3'
'x-y+1/3, x+2/3, -z+2/3'

loop_
_atom_site_label
_atom_site_type_symbol
_atom_site_fract_x
_atom_site_fract_y
_atom_site_fract_z
_atom_site_U_iso_or_equiv
_atom_site_adp_type
_atom_site_occupancy
_atom_site_site_symmetry_order
_atom_site_calc_flag
_atom_site_refinement_flags_posn
_atom_site_refinement_flags_adp
_atom_site_refinement_flags_occupancy
V1 V 0.37503(4) -0.15924(4) 0.31620(2) 0.0275(2) Uani 1 1 d D . .
P2 P 0.3333 -0.3333 0.27491(4) 0.0252(4) Uani 1 3 d S T P
P3 P 0.3333 -0.3333 0.35733(4) 0.0262(4) Uani 1 3 d S T P
O5 O 0.36529(16) -0.23883(15) 0.28465(5) 0.0321(6) Uani 1 1 d . . .
O6 O 0.36929(16) -0.23803(15) 0.34775(5) 0.0307(6) Uani 1 1 d . . .
O8 O 0.27687(16) -0.17419(15) 0.31745(6) 0.0358(6) Uani 1 1 d . . .
O9 O 0.51904(16) -0.13086(16) 0.31325(7) 0.0411(7) Uani 1 1 d D . .
H9 H 0.5200(12) -0.1799(9) 0.3129(10) 0.062 Uiso 1 1 d DR . .
N10 N 0.42852(19) -0.05044(19) 0.28722(8) 0.0342(8) Uani 1 1 d . . .
N11 N 0.43682(19) -0.04788(18) 0.34457(7) 0.0303(7) Uani 1 1 d . . .
C12 C 0.3333 -0.3333 0.23438(14) 0.0302(14) Uani 1 3 d S T P
C13 C 0.2978(3) -0.2734(2) 0.22306(8) 0.0338(9) Uani 1 1 d . . .
C14 C 0.4141(2) -0.2465(2) 0.40900(8) 0.0345(9) Uani 1 1 d . . .
C15 C 0.3333 -0.3333 0.39856(14) 0.0326(15) Uani 1 3 d S T P
C16 C 0.5207(2) 0.1089(2) 0.34845(10) 0.0385(10) Uani 1 1 d . . .
H16 H 0.5502 0.1638 0.3393 0.046 Uiso 1 1 calc R . .
C17 C 0.5172(2) 0.1066(2) 0.28189(10) 0.0423(11) Uani 1 1 d . . .
H17 H 0.5497 0.1623 0.2904 0.051 Uiso 1 1 calc R . .
C18 C 0.4765(2) 0.0318(2) 0.29940(10) 0.0349(9) Uani 1 1 d . . .
C19 C 0.4791(2) 0.0327(2) 0.33170(9) 0.0328(9) Uani 1 1 d . . .
C20 C 0.2206(3) -0.2799(3) 0.23498(9) 0.0435(10) Uani 1 1 d . . .
H20 H 0.1914 -0.3196 0.2502 0.052 Uiso 1 1 calc R . .
C21 C 0.4354(3) -0.0529(3) 0.37378(10) 0.0389(10) Uani 1 1 d . . .
H21 H 0.4073 -0.1084 0.3826 0.047 Uiso 1 1 calc R . .
C22 C 0.4969(2) -0.2145(3) 0.39662(9) 0.0370(9) Uani 1 1 d . . .
H22 H 0.5042 -0.2452 0.3812 0.044 Uiso 1 1 calc R . .
C23 C 0.5185(3) 0.1038(3) 0.37806(11) 0.0450(11) Uani 1 1 d . . .
H23 H 0.5465 0.1550 0.3893 0.054 Uiso 1 1 calc R . .
C24 C 0.4206(3) -0.0573(3) 0.25820(10) 0.0422(10) Uani 1 1 d . . .
H24 H 0.3877 -0.1133 0.2500 0.051 Uiso 1 1 calc R . .
C25 C 0.4742(3) 0.0217(3) 0.39154(11) 0.0463(11) Uani 1 1 d . . .
H25 H 0.4707 0.0167 0.4119 0.056 Uiso 1 1 calc R . .
C26 C 0.5090(3) 0.0980(3) 0.25177(12) 0.0510(12) Uani 1 1 d . . .
H26 H 0.5369 0.1477 0.2398 0.061 Uiso 1 1 calc R . .
C27 C 0.3394(3) -0.2132(3) 0.20069(9) 0.0450(10) Uani 1 1 d . . .
H27 H 0.3911 -0.2071 0.1926 0.054 Uiso 1 1 calc R . .
C28 C 0.4590(3) 0.0149(3) 0.23975(11) 0.0529(12) Uani 1 1 d . . .
H28 H 0.4512 0.0076 0.2196 0.063 Uiso 1 1 calc R . .
C29 C 0.4062(3) -0.2014(3) 0.43313(9) 0.0468(11) Uani 1 1 d . . .
H29 H 0.3516 -0.2227 0.4422 0.056 Uiso 1 1 calc R . .
C30 C 0.5611(3) -0.0931(3) 0.43057(12) 0.0572(13) Uani 1 1 d . . .
H30 H 0.6100 -0.0424 0.4378 0.069 Uiso 1 1 calc R . .
C31 C 0.5699(3) -0.1364(3) 0.40691(11) 0.0523(12) Uani 1 1 d . . .
H31 H 0.6245 -0.1139 0.3976 0.063 Uiso 1 1 calc R . .
C32 C 0.3052(4) -0.1612(3) 0.19000(10) 0.0648(15) Uani 1 1 d . . .
H32 H 0.3339 -0.1214 0.1748 0.078 Uiso 1 1 calc R . .
C33 C 0.6026(3) -0.0643(3) 0.32056(12) 0.0658(14) Uani 1 1 d D U .
H33A H 0.6157 -0.0114 0.3101 0.099 Uiso 1 1 calc GR . .
H33B H 0.6450 -0.0818 0.3154 0.099 Uiso 1 1 calc GR . .
H33C H 0.6054 -0.0534 0.3413 0.099 Uiso 1 1 calc GR . .
C34 C 0.4790(3) -0.1251(3) 0.44363(10) 0.0576(13) Uani 1 1 d . . .
H34 H 0.4727 -0.0953 0.4595 0.069 Uiso 1 1 calc R . .
C35 C 0.1874(4) -0.2283(4) 0.22449(11) 0.0687(16) Uani 1 1 d . . .
H35 H 0.1362 -0.2336 0.2327 0.082 Uiso 1 1 calc R . .
C37 C 0.2293(4) -0.1684(4) 0.20181(11) 0.0727(17) Uani 1 1 d . . .
H37 H 0.2064 -0.1340 0.1948 0.087 Uiso 1 1 calc R . .

loop_
_atom_site_aniso_label
_atom_site_aniso_U_11
_atom_site_aniso_U_22
_atom_site_aniso_U_33
_atom_site_aniso_U_23
_atom_site_aniso_U_13
_atom_site_aniso_U_12
V1 0.0184(3) 0.0146(3) 0.0485(4) -0.0009(2) -0.0014(3) 0.0076(2)
P2 0.0167(5) 0.0167(5) 0.0424(10) 0.000 0.000 0.0083(2)
P3 0.0189(5) 0.0189(5) 0.0409(10) 0.000 0.000 0.0094(3)
O5 0.0313(14) 0.0197(13) 0.0413(14) -0.0010(11) -0.0026(11) 0.0097(11)
O6 0.0274(13) 0.0176(12) 0.0458(15) 0.0012(11) -0.0011(11) 0.0104(10)
O8 0.0218(13) 0.0192(13) 0.0664(18) -0.0007(12) 0.0007(12) 0.0103(11)
O9 0.0190(13) 0.0148(12) 0.086(2) -0.0007(13) -0.0014(13) 0.0061(11)
N10 0.0218(16) 0.0171(15) 0.062(2) 0.0014(14) -0.0019(14) 0.0082(13)
N11 0.0179(15) 0.0183(15) 0.057(2) -0.0037(13) -0.0029(13) 0.0106(12)
C12 0.024(2) 0.024(2) 0.042(4) 0.000 0.000 0.0122(10)
C13 0.035(2) 0.029(2) 0.040(2) -0.0025(16) -0.0048(17) 0.0187(18)
C14 0.035(2) 0.030(2) 0.040(2) -0.0028(16) -0.0092(17) 0.0167(18)
C15 0.027(2) 0.027(2) 0.045(4) 0.000 0.000 0.0133(10)
C16 0.0190(19) 0.0217(19) 0.076(3) -0.0047(18) -0.0062(18) 0.0111(16)
C17 0.027(2) 0.0124(18) 0.084(3) 0.0021(18) -0.004(2) 0.0073(16)
C18 0.0165(18) 0.0191(18) 0.071(3) 0.0003(17) -0.0009(17) 0.0106(15)
C19 0.0143(17) 0.0173(18) 0.069(3) -0.0060(17) -0.0048(16) 0.0095(14)
C20 0.042(2) 0.057(3) 0.044(2) 0.000(2) -0.0010(19) 0.035(2)
C21 0.033(2) 0.025(2) 0.062(3) -0.0073(18) -0.0064(19) 0.0171(17)
C22 0.031(2) 0.037(2) 0.048(2) -0.0047(18) -0.0070(17) 0.0205(18)
C23 0.027(2) 0.024(2) 0.086(4) -0.022(2) -0.015(2) 0.0149(18)
C24 0.037(2) 0.022(2) 0.063(3) 0.0048(19) 0.000(2) 0.0118(18)
C25 0.042(2) 0.036(2) 0.071(3) -0.018(2) -0.014(2) 0.026(2)
C26 0.040(3) 0.027(2) 0.077(3) 0.017(2) 0.002(2) 0.011(2)
C27 0.062(3) 0.039(2) 0.040(2) -0.0018(19) -0.005(2) 0.030(2)
C28 0.058(3) 0.038(3) 0.064(3) 0.014(2) 0.000(2) 0.025(2)
C29 0.048(3) 0.042(2) 0.053(3) -0.008(2) -0.007(2) 0.024(2)
C30 0.043(3) 0.039(3) 0.075(3) -0.014(2) -0.022(2) 0.010(2)
C31 0.035(2) 0.047(3) 0.067(3) -0.003(2) -0.018(2) 0.015(2)
C32 0.117(5) 0.048(3) 0.045(3) 0.002(2) -0.009(3) 0.054(3)
C33 0.058(2) 0.061(2) 0.082(2) -0.0007(16) -0.0033(16) 0.0330(16)
C34 0.066(3) 0.049(3) 0.056(3) -0.017(2) -0.019(2) 0.027(3)
C35 0.084(4) 0.106(4) 0.059(3) -0.002(3) -0.010(3) 0.080(4)
C37 0.128(5) 0.089(4) 0.054(3) -0.005(3) -0.013(3) 0.094(4)

loop_
_atom_type_symbol
_atom_type_description
_atom_type_scat_dispersion_real
_atom_type_scat_dispersion_imag
_atom_type_scat_source
C C 0.0033 0.0016 'International Tables Vol C Tables 4.2.6.8 and 6.1.1.4'
H H 0.0000 0.0000 'International Tables Vol C Tables 4.2.6.8 and 6.1.1.4'
N N 0.0061 0.0033 'International Tables Vol C Tables 4.2.6.8 and 6.1.1.4'
O O 0.0106 0.0060 'International Tables Vol C Tables 4.2.6.8 and 6.1.1.4'
P P 0.1023 0.0942 'International Tables Vol C Tables 4.2.6.8 and 6.1.1.4'
V V 0.3005 0.5294 'International Tables Vol C Tables 4.2.6.8 and 6.1.1.4'

loop_
_geom_angle_atom_site_label_1
_geom_angle_atom_site_label_2
_geom_angle_atom_site_label_3
_geom_angle
_geom_angle_site_symmetry_1
_geom_angle_site_symmetry_3
O5 V1 O6 94.97(10) . .
O5 V1 O9 78.90(10) . .
O5 V1 N10 91.17(12) . .
O5 V1 N11 157.72(11) . .
O6 V1 O9 82.04(10) . .
O6 V1 N10 159.51(11) . .
O6 V1 N11 91.10(11) . .
O8 V1 O5 101.86(12) . .
O8 V1 O6 100.64(12) . .
O8 V1 O9 177.10(12) . .
O8 V1 N10 97.18(12) . .
O8 V1 N11 98.03(12) . .
N10 V1 O9 79.99(11) . .
N10 V1 N11 76.39(13) . .
N11 V1 O9 80.75(10) . .
O5 P2 O5 111.82(10) . 2_545
O5 P2 O5 111.82(10) . 3_655
O5 P2 O5 111.83(10) 2_545 3_655
O5 P2 C12 107.00(11) . .
O5 P2 C12 107.00(11) 2_545 .
O5 P2 C12 107.00(11) 3_655 .
O6 P3 O6 112.08(10) . 2_545
O6 P3 O6 112.09(10) . 3_655
O6 P3 O6 112.08(10) 2_545 3_655
O6 P3 C15 106.71(11) . .
O6 P3 C15 106.71(11) 2_545 .
O6 P3 C15 106.71(11) 3_655 .
P2 O5 V1 147.56(17) . .
P3 O6 V1 145.93(16) . .
V1 O9 H9 110.3(13) . .
C33 O9 V1 138.4(3) . .
C33 O9 H9 107.6(14) . .
C18 N10 V1 117.0(3) . .
C24 N10 V1 124.3(2) . .
C24 N10 C18 118.7(3) . .
C19 N11 V1 116.8(3) . .
C21 N11 V1 124.3(2) . .
C21 N11 C19 119.0(3) . .
C13 C12 P2 109.5(3) 3_655 .
C13 C12 P2 109.5(3) 2_545 .
C13 C12 P2 109.5(3) . .
C13 C12 C13 109.5(3) 2_545 3_655
C13 C12 C13 109.5(3) . 3_655
C13 C12 C13 109.5(3) . 2_545
C20 C13 C12 120.6(3) . .
C27 C13 C12 121.6(4) . .
C27 C13 C20 117.8(4) . .
C22 C14 C15 121.9(4) . .
C22 C14 C29 118.0(4) . .
C29 C14 C15 119.9(4) . .
C14 C15 P3 108.0(3) 3_655 .
C14 C15 P3 108.0(3) . .
C14 C15 P3 108.0(3) 2_545 .
C14 C15 C14 110.9(3) . 3_655
C14 C15 C14 110.9(3) 2_545 3_655
C14 C15 C14 110.9(3) 2_545 .
C19 C16 H16 119.9 . .
C23 C16 H16 119.9 . .
C23 C16 C19 120.3(4) . .
C18 C17 H17 120.2 . .
C26 C17 H17 120.2 . .
C26 C17 C18 119.6(4) . .
N10 C18 C17 120.8(4) . .
N10 C18 C19 114.7(3) . .
C17 C18 C19 124.5(4) . .
N11 C19 C16 120.7(4) . .
N11 C19 C18 115.1(3) . .
C16 C19 C18 124.2(3) . .
C13 C20 H20 119.6 . .
C35 C20 C13 120.8(4) . .
C35 C20 H20 119.6 . .
N11 C21 H21 118.8 . .
N11 C21 C25 122.4(4) . .
C25 C21 H21 118.8 . .
C14 C22 H22 119.5 . .
C14 C22 C31 121.0(4) . .
C31 C22 H22 119.5 . .
C16 C23 H23 120.2 . .
C16 C23 C25 119.6(4) . .
C25 C23 H23 120.2 . .
N10 C24 H24 118.5 . .
N10 C24 C28 123.0(4) . .
C28 C24 H24 118.5 . .
C21 C25 H25 121.0 . .
C23 C25 C21 118.0(4) . .
C23 C25 H25 121.0 . .
C17 C26 H26 120.4 . .
C28 C26 C17 119.1(4) . .
C28 C26 H26 120.4 . .
C13 C27 H27 119.4 . .
C13 C27 C32 121.1(4) . .
C32 C27 H27 119.4 . .
C24 C28 C26 118.8(4) . .
C24 C28 H28 120.6 . .
C26 C28 H28 120.6 . .
C14 C29 H29 119.6 . .
C34 C29 C14 120.7(4) . .
C34 C29 H29 119.6 . .
C31 C30 H30 120.2 . .
C31 C30 C34 119.7(4) . .
C34 C30 H30 120.2 . .
C22 C31 H31 119.9 . .
C30 C31 C22 120.1(4) . .
C30 C31 H31 119.9 . .
C27 C32 H32 119.7 . .
C37 C32 C27 120.5(5) . .
C37 C32 H32 119.7 . .
O9 C33 H33A 109.5 . .
O9 C33 H33B 109.5 . .
O9 C33 H33C 109.5 . .
H33A C33 H33B 109.5 . .
H33A C33 H33C 109.5 . .
H33B C33 H33C 109.5 . .
C29 C34 H34 119.8 . .
C30 C34 C29 120.3(4) . .
C30 C34 H34 119.8 . .
C20 C35 H35 119.5 . .
C20 C35 C37 121.1(5) . .
C37 C35 H35 119.5 . .
C32 C37 C35 118.7(4) . .
C32 C37 H37 120.7 . .
C35 C37 H37 120.7 . .

loop_
_geom_bond_atom_site_label_1
_geom_bond_atom_site_label_2
_geom_bond_distance
_geom_bond_site_symmetry_2
V1 O5 1.948(2) .
V1 O6 1.958(2) .
V1 O8 1.600(2) .
V1 O9 2.310(3) .
V1 N10 2.110(3) .
V1 N11 2.126(3) .
P2 O5 1.520(2) .
P2 O5 1.520(2) 2_545
P2 O5 1.519(2) 3_655
P2 C12 1.849(7) .
P3 O6 1.519(2) .
P3 O6 1.519(2) 2_545
P3 O6 1.519(2) 3_655
P3 C15 1.881(7) .
O9 H9 0.865(9) .
O9 C33 1.376(6) .
N10 C18 1.366(5) .
N10 C24 1.330(5) .
N11 C19 1.353(5) .
N11 C21 1.335(5) .
C12 C13 1.548(4) .
C12 C13 1.548(4) 2_545
C12 C13 1.548(4) 3_655
C13 C20 1.404(5) .
C13 C27 1.382(5) .
C14 C15 1.540(4) .
C14 C22 1.383(5) .
C14 C29 1.400(6) .
C15 C14 1.540(4) 2_545
C15 C14 1.540(4) 3_655
C16 H16 0.9300 .
C16 C19 1.383(5) .
C16 C23 1.353(6) .
C17 H17 0.9300 .
C17 C18 1.386(5) .
C17 C26 1.382(6) .
C18 C19 1.474(6) .
C20 H20 0.9300 .
C20 C35 1.376(6) .
C21 H21 0.9300 .
C21 C25 1.388(5) .
C22 H22 0.9300 .
C22 C31 1.402(6) .
C23 H23 0.9300 .
C23 C25 1.386(6) .
C24 H24 0.9300 .
C24 C28 1.378(6) .
C25 H25 0.9300 .
C26 H26 0.9300 .
C26 C28 1.379(6) .
C27 H27 0.9300 .
C27 C32 1.401(6) .
C28 H28 0.9300 .
C29 H29 0.9300 .
C29 C34 1.387(6) .
C30 H30 0.9300 .
C30 C31 1.370(7) .
C30 C34 1.385(7) .
C31 H31 0.9300 .
C32 H32 0.9300 .
C32 C37 1.376(8) .
C33 H33A 0.9600 .
C33 H33B 0.9600 .
C33 H33C 0.9600 .
C34 H34 0.9300 .
C35 H35 0.9300 .
C35 C37 1.390(8) .
C37 H37 0.9300 .

loop_
_geom_torsion_atom_site_label_1
_geom_torsion_atom_site_label_2
_geom_torsion_atom_site_label_3
_geom_torsion_atom_site_label_4
_geom_torsion
_geom_torsion_site_symmetry_1
_geom_torsion_site_symmetry_4
V1 N10 C18 C17 177.3(3) . .
V1 N10 C18 C19 -3.8(4) . .
V1 N10 C24 C28 -177.6(3) . .
V1 N11 C19 C16 179.6(2) . .
V1 N11 C19 C18 -0.2(4) . .
V1 N11 C21 C25 -177.9(3) . .
P2 C12 C13 C20 -46.7(4) . .
P2 C12 C13 C27 134.6(3) . .
O5 P2 O5 V1 -79.5(2) 3_655 .
O5 P2 O5 V1 46.8(3) 2_545 .
O5 P2 C12 C13 78.98(18) 3_655 2_545
O5 P2 C12 C13 -41.03(18) . .
O5 P2 C12 C13 -41.03(18) 2_545 2_545
O5 P2 C12 C13 -161.02(18) . 2_545
O5 P2 C12 C13 78.97(18) 2_545 .
O5 P2 C12 C13 -161.03(18) 2_545 3_655
O5 P2 C12 C13 -41.02(18) 3_655 3_655
O5 P2 C12 C13 -161.03(18) 3_655 .
O5 P2 C12 C13 78.98(18) . 3_655
O6 P3 O6 V1 85.7(2) 3_655 .
O6 P3 O6 V1 -41.3(3) 2_545 .
O6 P3 C15 C14 -154.46(18) . 3_655
O6 P3 C15 C14 85.54(18) 2_545 3_655
O6 P3 C15 C14 -34.46(18) 2_545 2_545
O6 P3 C15 C14 85.54(18) . 2_545
O6 P3 C15 C14 -34.46(18) 3_655 3_655
O6 P3 C15 C14 -154.46(18) 2_545 .
O6 P3 C15 C14 -34.46(18) . .
O6 P3 C15 C14 85.54(18) 3_655 .
O6 P3 C15 C14 -154.46(18) 3_655 2_545
N10 C18 C19 N11 2.6(4) . .
N10 C18 C19 C16 -177.1(3) . .
N10 C24 C28 C26 1.0(7) . .
N11 C21 C25 C23 -2.3(6) . .
C12 P2 O5 V1 163.6(3) . .
C12 C13 C20 C35 -178.4(4) . .
C12 C13 C27 C32 178.0(4) . .
C13 C12 C13 C20 -166.7(4) 3_655 .
C13 C12 C13 C20 73.4(6) 2_545 .
C13 C12 C13 C27 -105.4(3) 2_545 .
C13 C12 C13 C27 14.6(6) 3_655 .
C13 C20 C35 C37 0.1(8) . .
C13 C27 C32 C37 0.6(7) . .
C14 C22 C31 C30 3.5(6) . .
C14 C29 C34 C30 -0.9(7) . .
C15 P3 O6 V1 -157.8(2) . .
C15 C14 C22 C31 -178.5(4) . .
C15 C14 C29 C34 177.3(4) . .
C16 C23 C25 C21 1.6(6) . .
C17 C18 C19 N11 -178.5(3) . .
C17 C18 C19 C16 1.7(5) . .
C17 C26 C28 C24 -1.8(7) . .
C18 N10 C24 C28 0.2(6) . .
C18 C17 C26 C28 1.3(6) . .
C19 N11 C21 C25 1.3(5) . .
C19 C16 C23 C25 -0.1(5) . .
C20 C13 C27 C32 -0.8(6) . .
C20 C35 C37 C32 -0.3(8) . .
C21 N11 C19 C16 0.3(5) . .
C21 N11 C19 C18 -179.5(3) . .
C22 C14 C15 P3 -44.9(4) . .
C22 C14 C15 C14 -163.0(4) . 2_545
C22 C14 C15 C14 73.3(6) . 3_655
C22 C14 C29 C34 2.0(6) . .
C23 C16 C19 N11 -0.9(5) . .
C23 C16 C19 C18 178.8(3) . .
C24 N10 C18 C17 -0.7(5) . .
C24 N10 C18 C19 178.2(3) . .
C26 C17 C18 N10 0.0(6) . .
C26 C17 C18 C19 -178.8(3) . .
C27 C13 C20 C35 0.5(6) . .
C27 C32 C37 C35 0.0(8) . .
C29 C14 C15 P3 140.1(3) . .
C29 C14 C15 C14 -101.8(3) . 3_655
C29 C14 C15 C14 21.9(6) . 2_545
C29 C14 C22 C31 -3.4(6) . .
C31 C30 C34 C29 1.0(7) . .
C34 C30 C31 C22 -2.2(7) . .

loop_
_smtbx_masks_void_nr
_smtbx_masks_void_average_x
_smtbx_masks_void_average_y
_smtbx_masks_void_average_z
_smtbx_masks_void_volume
_smtbx_masks_void_count_electrons
1 -0.074 -0.859 -0.492 1250.7 779.6
